data_1501556
loop_
_publ_author_name
'Mohamed Osman Awaleh'
'Francois Brisse'
'Youssouf Djibril Soubaneh'
'Thierry Maris'

_publ_section_title
;
 Influence of the counteranion on silver(I)-dithioether coordination
 polymers
;
_journal_name_full Polyhedron
_journal_page_first 2966
_journal_page_last 2975
_journal_paper_doi 10.1016/j.poly.2010.08.013
_journal_volume 29
_journal_year 2010
_chemical_compound_source 'Synthesized by the authors. See text'
_chemical_formula_sum 'C5 H12 Ag F6 S2 Sb'
_chemical_formula_weight 479.89
_space_group_IT_number 15
_symmetry_cell_setting monoclinic
_symmetry_space_group_name_Hall '-C 2yc'
_symmetry_space_group_name_H-M 'C 1 2/c 1'
_atom_sites_solution_hydrogens geom
_atom_sites_solution_primary direct
_atom_sites_solution_secondary difmap
_audit_creation_method SHELXL-97
_cell_angle_alpha 90.00
_cell_angle_beta 100.5040(10)
_cell_angle_gamma 90.00
_cell_formula_units_Z 8
_cell_length_a 18.1075(4)
_cell_length_b 7.9194(2)
_cell_length_c 18.0488(4)
_cell_measurement_reflns_used 4986
_cell_measurement_temperature 200(2)
_cell_measurement_theta_max 72.98
_cell_measurement_theta_min 4.98
_cell_volume 2544.83(10)
_computing_cell_refinement 'SMART (Bruker, 1999)'
_computing_data_collection 'SMART (Bruker, 1999)'
_computing_data_reduction 'SAINT (Bruker, 1999)'
_computing_molecular_graphics 'SHELXTL (Bruker, 1997)'
_computing_publication_material 'UdMX (local program)'
_computing_structure_refinement 'SHELXL97 (Sheldrick, 1997)'
_computing_structure_solution 'SHELXS97 (Sheldrick, 1997)'
_diffrn_ambient_temperature 200(2)
_diffrn_detector_area_resol_mean 5.5
_diffrn_measured_fraction_theta_full 0.989
_diffrn_measured_fraction_theta_max 0.989
_diffrn_measurement_device_type 'Bruker Smart 2000'
_diffrn_measurement_method \w
_diffrn_radiation_monochromator graphite
_diffrn_radiation_source 'X-ray Sealed Tube'
_diffrn_radiation_type CuK\a
_diffrn_radiation_wavelength 1.54178
_diffrn_reflns_av_R_equivalents 0.052
_diffrn_reflns_av_sigmaI/netI 0.0463
_diffrn_reflns_limit_h_max 22
_diffrn_reflns_limit_h_min -22
_diffrn_reflns_limit_k_max 9
_diffrn_reflns_limit_k_min -8
_diffrn_reflns_limit_l_max 22
_diffrn_reflns_limit_l_min -21
_diffrn_reflns_number 15460
_diffrn_reflns_theta_full 73.04
_diffrn_reflns_theta_max 73.04
_diffrn_reflns_theta_min 4.97
_diffrn_standards_decay_% -0.26
_diffrn_standards_number 110
_exptl_absorpt_coefficient_mu 32.721
_exptl_absorpt_correction_T_max 0.1030
_exptl_absorpt_correction_T_min 0.0710
_exptl_absorpt_correction_type multi-scan
_exptl_absorpt_process_details 'Sadabs (Sheldrick,1996)'
_exptl_crystal_colour Colorless
_exptl_crystal_density_diffrn 2.505
_exptl_crystal_density_method 'not measured'
_exptl_crystal_description needle-like
_exptl_crystal_F_000 1808
_exptl_crystal_size_max 0.14
_exptl_crystal_size_mid 0.09
_exptl_crystal_size_min 0.07
_refine_diff_density_max 2.309
_refine_diff_density_min -1.624
_refine_diff_density_rms 0.232
_refine_ls_extinction_method none
_refine_ls_goodness_of_fit_ref 1.115
_refine_ls_hydrogen_treatment constr
_refine_ls_matrix_type full
_refine_ls_number_parameters 130
_refine_ls_number_reflns 2529
_refine_ls_number_restraints 36
_refine_ls_restrained_S_all 1.181
_refine_ls_R_factor_all 0.0532
_refine_ls_R_factor_gt 0.0467
_refine_ls_shift/su_max 0.000
_refine_ls_shift/su_mean 0.000
_refine_ls_structure_factor_coef Fsqd
_refine_ls_weighting_details 'calc w=1/[\s^2^(Fo^2^)+(0.0867P)^2^+1.0005P] where P=(Fo^2^+2Fc^2^)/3'
_refine_ls_weighting_scheme calc
_refine_ls_wR_factor_gt 0.1333
_refine_ls_wR_factor_ref 0.1369
_reflns_number_gt 2144
_reflns_number_total 2529
_reflns_threshold_expression I>2\s(I)
_cod_data_source_file deposit.cif
_cod_data_source_block ande55
_cod_depositor_comments
;
 Updated values of the _geom_bond_atom_site_label_*,
 _geom_angle_atom_site_label_* and _geom_torsion_atom_site_label
 data items to establish relationships between loop packets from
 different data loops.

 Antanas Vaitkus,
 2020-10-02
;
_cod_original_sg_symbol_H-M C2/c
_cod_database_code 1501556

loop_
_symmetry_equiv_pos_as_xyz
'x, y, z'
'-x, y, -z+1/2'
'x+1/2, y+1/2, z'
'-x+1/2, y+1/2, -z+1/2'
'-x, -y, -z'
'x, -y, z-1/2'
'-x+1/2, -y+1/2, -z'
'x+1/2, -y+1/2, z-1/2'

loop_
_atom_site_label
_atom_site_type_symbol
_atom_site_fract_x
_atom_site_fract_y
_atom_site_fract_z
_atom_site_U_iso_or_equiv
_atom_site_adp_type
_atom_site_occupancy
_atom_site_symmetry_multiplicity
_atom_site_calc_flag
_atom_site_refinement_flags
Ag1 Ag 0.30591(3) 0.90505(7) 0.28718(3) 0.0317(2) Uani 1 1 d .
Sb1 Sb 0.37739(3) 0.55910(7) 0.11037(3) 0.0293(2) Uani 1 1 d .
S1 S 0.22982(11) 1.0941(2) 0.18637(10) 0.0249(4) Uani 1 1 d .
S2 S 0.07128(11) 0.4918(3) 0.13347(12) 0.0335(5) Uani 1 1 d .
F1 F 0.3657(4) 0.7209(9) 0.1824(4) 0.0654(18) Uani 1 1 d U
F2 F 0.4027(5) 0.3982(10) 0.1849(4) 0.077(2) Uani 1 1 d U
F3 F 0.3846(4) 0.3934(8) 0.0389(4) 0.0584(16) Uani 1 1 d U
F4 F 0.3444(4) 0.7129(9) 0.0350(4) 0.0719(19) Uani 1 1 d U
F5 F 0.4761(4) 0.6195(11) 0.1147(5) 0.089(2) Uani 1 1 d U
F6 F 0.2777(4) 0.4951(10) 0.1069(5) 0.076(2) Uani 1 1 d U
C11 C 0.2768(7) 1.0809(14) 0.1064(7) 0.059(2) Uani 1 1 d .
H11A H 0.2753 0.9640 0.0883 0.088 Uiso 1 1 calc R
H11B H 0.3292 1.1168 0.1216 0.088 Uiso 1 1 calc R
H11C H 0.2514 1.1545 0.0661 0.088 Uiso 1 1 calc R
C12 C 0.1401(4) 0.9940(10) 0.1511(4) 0.0264(16) Uani 1 1 d .
H12A H 0.1037 1.0265 0.1833 0.032 Uiso 1 1 calc R
H12B H 0.1206 1.0350 0.0994 0.032 Uiso 1 1 calc R
C13 C 0.1466(4) 0.8033(10) 0.1499(5) 0.0305(17) Uani 1 1 d .
H13A H 0.1797 0.7704 0.1143 0.037 Uiso 1 1 calc R
H13B H 0.1701 0.7631 0.2007 0.037 Uiso 1 1 calc R
C14 C 0.0715(5) 0.7195(11) 0.1268(7) 0.049(3) Uani 1 1 d .
H14A H 0.0510 0.7515 0.0740 0.059 Uiso 1 1 calc R
H14B H 0.0369 0.7649 0.1585 0.059 Uiso 1 1 calc R
C21 C 0.0983(8) 0.4548(15) 0.0403(6) 0.059(2) Uani 1 1 d .
H21A H 0.0615 0.5084 0.0008 0.088 Uiso 1 1 calc R
H21B H 0.0997 0.3331 0.0307 0.088 Uiso 1 1 calc R
H21C H 0.1481 0.5035 0.0402 0.088 Uiso 1 1 calc R

loop_
_atom_site_aniso_label
_atom_site_aniso_U_11
_atom_site_aniso_U_22
_atom_site_aniso_U_33
_atom_site_aniso_U_23
_atom_site_aniso_U_13
_atom_site_aniso_U_12
Ag1 0.0351(4) 0.0226(3) 0.0322(3) -0.0016(2) -0.0078(2) 0.0007(2)
Sb1 0.0290(3) 0.0307(3) 0.0290(3) -0.00017(19) 0.0069(2) 0.0054(2)
S1 0.0282(9) 0.0175(9) 0.0257(8) -0.0009(6) -0.0035(7) -0.0010(7)
S2 0.0253(9) 0.0253(10) 0.0445(11) -0.0024(8) -0.0074(8) -0.0044(8)
F1 0.077(3) 0.061(3) 0.059(3) -0.016(3) 0.013(3) 0.015(3)
F2 0.100(4) 0.070(3) 0.059(3) 0.009(3) 0.008(3) 0.019(3)
F3 0.070(3) 0.055(3) 0.051(3) -0.013(2) 0.013(2) 0.003(3)
F4 0.087(4) 0.064(3) 0.065(3) 0.018(3) 0.015(3) 0.012(3)
F5 0.066(3) 0.088(4) 0.114(4) -0.014(3) 0.017(3) -0.003(3)
F6 0.060(3) 0.078(4) 0.096(4) 0.000(3) 0.029(3) -0.006(3)
C11 0.077(6) 0.052(5) 0.046(4) 0.004(3) 0.008(4) 0.004(4)
C12 0.028(4) 0.024(4) 0.024(4) 0.001(3) -0.004(3) 0.002(3)
C13 0.023(4) 0.020(4) 0.044(5) -0.004(3) -0.006(3) 0.003(3)
C14 0.035(5) 0.026(5) 0.076(7) 0.011(4) -0.021(5) -0.005(4)
C21 0.077(6) 0.052(5) 0.046(4) 0.004(3) 0.008(4) 0.004(4)

loop_
_atom_type_symbol
_atom_type_description
_atom_type_scat_dispersion_real
_atom_type_scat_dispersion_imag
_atom_type_scat_source
C C 0.0181 0.0091 'International Tables Vol C Tables 4.2.6.8 and 6.1.1.4'
H H 0.0000 0.0000 'International Tables Vol C Tables 4.2.6.8 and 6.1.1.4'
F F 0.0727 0.0534 'International Tables Vol C Tables 4.2.6.8 and 6.1.1.4'
S S 0.3331 0.5567 'International Tables Vol C Tables 4.2.6.8 and 6.1.1.4'
Ag Ag 0.1306 4.2820 'International Tables Vol C Tables 4.2.6.8 and 6.1.1.4'
Sb Sb -0.0562 5.8946 'International Tables Vol C Tables 4.2.6.8 and 6.1.1.4'

loop_
_geom_angle_atom_site_label_1
_geom_angle_atom_site_label_2
_geom_angle_atom_site_label_3
_geom_angle_site_symmetry_1
_geom_angle_site_symmetry_3
_geom_angle
_geom_angle_publ_flag
S2 Ag1 S1 4 . 123.50(7) y
S2 Ag1 S1 4 4_545 112.13(7) y
S1 Ag1 S1 . 4_545 124.26(4) y
F5 Sb1 F4 . . 92.4(4) y
F5 Sb1 F2 . . 92.2(4) y
F4 Sb1 F2 . . 175.4(4) y
F5 Sb1 F3 . . 91.3(3) y
F4 Sb1 F3 . . 90.5(3) y
F2 Sb1 F3 . . 88.8(3) y
F5 Sb1 F1 . . 91.4(3) y
F4 Sb1 F1 . . 89.9(3) y
F2 Sb1 F1 . . 90.7(3) y
F3 Sb1 F1 . . 177.3(3) y
F5 Sb1 F6 . . 179.2(4) y
F4 Sb1 F6 . . 88.5(4) y
F2 Sb1 F6 . . 87.0(4) y
F3 Sb1 F6 . . 88.6(3) y
F1 Sb1 F6 . . 88.7(3) y
C11 S1 C12 . . 102.5(5) y
C11 S1 Ag1 . . 105.3(4) y
C12 S1 Ag1 . . 109.0(2) y
C11 S1 Ag1 . 4 111.7(4) y
C12 S1 Ag1 . 4 103.9(3) y
Ag1 S1 Ag1 . 4 122.78(7) y
C14 S2 C21 . . 95.3(5) y
C14 S2 Ag1 . 4_545 107.4(3) y
C21 S2 Ag1 . 4_545 96.9(4) y
S1 C11 H11A . . 109.5 ?
S1 C11 H11B . . 109.5 ?
H11A C11 H11B . . 109.5 ?
S1 C11 H11C . . 109.5 ?
H11A C11 H11C . . 109.5 ?
H11B C11 H11C . . 109.5 ?
C13 C12 S1 . . 111.9(5) y
C13 C12 H12A . . 109.2 ?
S1 C12 H12A . . 109.2 ?
C13 C12 H12B . . 109.2 ?
S1 C12 H12B . . 109.2 ?
H12A C12 H12B . . 107.9 ?
C14 C13 C12 . . 112.0(7) y
C14 C13 H13A . . 109.2 ?
C12 C13 H13A . . 109.2 ?
C14 C13 H13B . . 109.2 ?
C12 C13 H13B . . 109.2 ?
H13A C13 H13B . . 107.9 ?
C13 C14 S2 . . 115.8(6) y
C13 C14 H14A . . 108.3 ?
S2 C14 H14A . . 108.3 ?
C13 C14 H14B . . 108.3 ?
S2 C14 H14B . . 108.3 ?
H14A C14 H14B . . 107.4 ?
S2 C21 H21A . . 109.5 ?
S2 C21 H21B . . 109.5 ?
H21A C21 H21B . . 109.5 ?
S2 C21 H21C . . 109.5 ?
H21A C21 H21C . . 109.5 ?
H21B C21 H21C . . 109.5 ?

loop_
_geom_bond_atom_site_label_1
_geom_bond_atom_site_label_2
_geom_bond_site_symmetry_2
_geom_bond_distance
_geom_bond_publ_flag
Ag1 S2 4 2.511(2) y
Ag1 S1 . 2.5567(18) y
Ag1 S1 4_545 2.6120(19) y
Sb1 F5 . 1.838(8) y
Sb1 F4 . 1.843(7) y
Sb1 F2 . 1.848(7) y
Sb1 F3 . 1.861(6) y
Sb1 F1 . 1.864(6) y
Sb1 F6 . 1.865(7) y
S1 C11 . 1.806(12) y
S1 C12 . 1.816(8) y
S1 Ag1 4 2.6120(19) y
S2 C14 . 1.807(9) y
S2 C21 . 1.859(12) y
S2 Ag1 4_545 2.511(2) y
C11 H11A . 0.98 ?
C11 H11B . 0.98 ?
C11 H11C . 0.98 ?
C12 C13 . 1.515(11) y
C12 H12A . 0.99 ?
C12 H12B . 0.99 ?
C13 C14 . 1.503(11) y
C13 H13A . 0.99 ?
C13 H13B . 0.99 ?
C14 H14A . 0.99 ?
C14 H14B . 0.99 ?
C21 H21A . 0.98 ?
C21 H21B . 0.98 ?
C21 H21C . 0.98 ?

loop_
_geom_torsion_atom_site_label_1
_geom_torsion_atom_site_label_2
_geom_torsion_atom_site_label_3
_geom_torsion_atom_site_label_4
_geom_torsion_site_symmetry_1
_geom_torsion_site_symmetry_4
_geom_torsion
_geom_torsion_publ_flag
S2 Ag1 S1 C11 4 . 77.7(4) y
S1 Ag1 S1 C11 4_545 . -98.0(4) y
S2 Ag1 S1 C12 4 . -173.0(3) y
S1 Ag1 S1 C12 4_545 . 11.3(3) y
S2 Ag1 S1 Ag1 4 4 -51.36(12) y
S1 Ag1 S1 Ag1 4_545 4 132.86(11) y
C11 S1 C12 C13 . . 77.3(7) y
Ag1 S1 C12 C13 . . -33.8(6) y
Ag1 S1 C12 C13 4 . -166.3(5) y
S1 C12 C13 C14 . . 175.3(7) y
C12 C13 C14 S2 . . -173.4(7) y
C21 S2 C14 C13 . . -84.0(9) y
Ag1 S2 C14 C13 4_545 . 15.0(9) y
